data_7126827
loop_
_publ_author_name
'Niazi, Muhammad Rizwan'
'Hamzehpoor, Ehsan'
'Ghamari, Pegah'
'Perepichka, Igor F.'
'Perepichka, Dmitrii F.'

_publ_section_title
;
 Nitroaromatics as n-type organic semiconductors for field effect
 transistors.
;
_journal_issue 47
_journal_name_full 'Chemical communications (Cambridge, England)'
_journal_page_first 6432
_journal_page_last 6435
_journal_paper_doi 10.1039/d0cc01236j
_journal_volume 56
_journal_year 2020
_chemical_formula_moiety 'C15 H4 N4 O5'
_chemical_formula_sum 'C15 H4 N4 O5'
_chemical_formula_weight 320.22
_chemical_name_common DCDNF
_space_group_crystal_system monoclinic
_space_group_IT_number 14
_space_group_name_Hall '-P 2yn'
_space_group_name_H-M_alt 'P 1 21/n 1'
_atom_sites_solution_hydrogens geom
_atom_sites_solution_primary dual
_audit_block_doi 10.5517/ccdc.csd.cc24wx32
_audit_creation_date 2020-02-19
_audit_creation_method
;
Olex2 1.3
(compiled Nov 21 2019 18:26:39 for OlexSys, GUI svn.r6003)
;
_audit_update_record
;
2020-03-26 deposited with the CCDC.	2020-05-11 downloaded from the CCDC.
;
_cell_angle_alpha 90
_cell_angle_beta 95.543(1)
_cell_angle_gamma 90
_cell_formula_units_Z 4
_cell_length_a 7.8806(3)
_cell_length_b 8.6623(3)
_cell_length_c 19.5240(7)
_cell_measurement_reflns_used 9847
_cell_measurement_temperature 100
_cell_measurement_theta_max 70.033
_cell_measurement_theta_min 5.591
_cell_volume 1326.56(8)
_computing_cell_refinement
;
SAINT (2019) V8.40A; Integration Software for Single Crystal Data.
Bruker AXS Inc., Madison, WI 53719-1173.
;
_computing_data_collection
;
APEX 3 (2019) Bruker AXS Inc., Madison, WI 53719-1173.
;
_computing_data_reduction
;
SAINT (2019) V8.40A; Integration Software for Single Crystal Data.
Bruker AXS Inc., Madison, WI 53719-1173.
;
_computing_molecular_graphics 'Olex2 1.3 (Dolomanov et al., 2009)'
_computing_publication_material 'Olex2 1.3 (Dolomanov et al., 2009)'
_computing_structure_refinement 'XL  (Sheldrick, 2008)'
_computing_structure_solution 'SHELXT 2014/5 (Sheldrick, 2014)'
_diffrn_ambient_temperature 100
_diffrn_detector 'CCD area detector'
_diffrn_detector_area_resol_mean 8.3
_diffrn_detector_type 'Bruker APEX2 CCD'
_diffrn_measured_fraction_theta_full 0.998
_diffrn_measured_fraction_theta_max 0.998
_diffrn_measurement_device 'three-circle diffractometer'
_diffrn_measurement_device_type 'Bruker Smart APEX'
_diffrn_measurement_method '\w scans'
_diffrn_radiation_collimation 'Focusing mirrors'
_diffrn_radiation_monochromator 'Quazar MX Mirror Optics'
_diffrn_radiation_probe x-ray
_diffrn_radiation_type CuK\a
_diffrn_radiation_wavelength 1.54178
_diffrn_reflns_av_R_equivalents 0.0341
_diffrn_reflns_av_unetI/netI 0.0180
_diffrn_reflns_Laue_measured_fraction_full 0.998
_diffrn_reflns_Laue_measured_fraction_max 0.998
_diffrn_reflns_limit_h_max 9
_diffrn_reflns_limit_h_min -9
_diffrn_reflns_limit_k_max 10
_diffrn_reflns_limit_k_min -9
_diffrn_reflns_limit_l_max 23
_diffrn_reflns_limit_l_min -23
_diffrn_reflns_number 25909
_diffrn_reflns_point_group_measured_fraction_full 0.998
_diffrn_reflns_point_group_measured_fraction_max 0.998
_diffrn_reflns_theta_full 67.679
_diffrn_reflns_theta_max 70.100
_diffrn_reflns_theta_min 5.591
_diffrn_source 'Microfocus Source'
_diffrn_source_current 0.65
_diffrn_source_power 0.02912
_diffrn_source_target Cu
_diffrn_source_type 'Incoatec I\mS High Brilliance Microsource'
_diffrn_source_voltage 44.8
_exptl_absorpt_coefficient_mu 1.074
_exptl_absorpt_correction_T_max 0.7533
_exptl_absorpt_correction_T_min 0.6469
_exptl_absorpt_correction_type multi-scan
_exptl_absorpt_process_details
;
SADABS-2016/2 (Bruker,2016/2) was used for absorption correction.
wR2(int) was 0.0908 before and 0.0488 after correction.
The Ratio of minimum to maximum transmission is 0.8588.
The \l/2 correction factor is Not present.
;
_exptl_crystal_colour 'clear light colorless'
_exptl_crystal_colour_lustre clear
_exptl_crystal_colour_modifier light
_exptl_crystal_colour_primary colourless
_exptl_crystal_density_diffrn 1.603
_exptl_crystal_description block
_exptl_crystal_F_000 648
_exptl_crystal_preparation semiconductivity
_exptl_crystal_recrystallization_method Sublimation
_exptl_crystal_size_max 0.22
_exptl_crystal_size_mid 0.16
_exptl_crystal_size_min 0.11
_refine_diff_density_max 0.253
_refine_diff_density_min -0.214
_refine_diff_density_rms 0.043
_refine_ls_extinction_method none
_refine_ls_goodness_of_fit_ref 1.041
_refine_ls_hydrogen_treatment constr
_refine_ls_matrix_type full
_refine_ls_number_parameters 217
_refine_ls_number_reflns 2517
_refine_ls_number_restraints 0
_refine_ls_restrained_S_all 1.041
_refine_ls_R_factor_all 0.0334
_refine_ls_R_factor_gt 0.0331
_refine_ls_shift/su_max 0.000
_refine_ls_shift/su_mean 0.000
_refine_ls_structure_factor_coef Fsqd
_refine_ls_weighting_details 'w=1/[\s^2^(Fo^2^)+(0.0506P)^2^+0.5421P] where P=(Fo^2^+2Fc^2^)/3'
_refine_ls_weighting_scheme calc
_refine_ls_wR_factor_gt 0.0879
_refine_ls_wR_factor_ref 0.0881
_reflns_Friedel_coverage 0.000
_reflns_number_gt 2476
_reflns_number_total 2517
_reflns_threshold_expression 'I > 2\s(I)'
_cod_data_source_file d0cc01236j3.cif
_cod_data_source_block per114
_cod_depositor_comments
;
The following automatic conversions were performed:

data item '_diffrn_radiation_probe' value 'X-ray' was changed to
'x-ray' in accordance with the
/home/data/users/saulius/crontab/automatic-downloads/current/RSC/lib/dictionaries/cif_core.dic
dictionary named 'cif_core.dic' version 2.4.2 last updated on
2011-04-26.

Automatic conversion script
Id: cif_fix_values 7556 2019-12-06 15:28:31Z antanas 
;
_cod_database_code 7126827
_shelx_shelxl_version_number 2018/3
_shelx_space_group_comment
;
The symmetry employed for this shelxl refinement is uniquely defined
by the following loop, which should always be used as a source of
symmetry information in preference to the above space-group names.
They are only intended as comments.
;
_shelx_estimated_absorpt_t_max 0.891
_shelx_estimated_absorpt_t_min 0.798
_olex2_refinement_description
;
1. Fixed Uiso
 At 1.2 times of:
  All C(H) groups
2.a Aromatic/amide H refined with riding coordinates:
 C3(H3), C5(H5), C10(H10), C12(H12)
;
_olex2_date_sample_data_collection 2020-02-18
_olex2_date_sample_submission 2020-02-18
_olex2_exptl_crystal_mounting_method 'mounted on  cryoloop'
_olex2_submission_original_sample_id DP-EH-DCN-NIT
_olex2_submission_special_instructions 'No special instructions were received'

loop_
_space_group_symop_operation_xyz
'x, y, z'
'-x+1/2, y+1/2, -z+1/2'
'-x, -y, -z'
'x-1/2, -y-1/2, z-1/2'

loop_
_atom_site_label
_atom_site_type_symbol
_atom_site_fract_x
_atom_site_fract_y
_atom_site_fract_z
_atom_site_U_iso_or_equiv
_atom_site_adp_type
_atom_site_occupancy
_atom_site_site_symmetry_order
_atom_site_calc_flag
_atom_site_refinement_flags_posn
_atom_site_refinement_flags_adp
_atom_site_refinement_flags_occupancy
_atom_site_disorder_assembly
_atom_site_disorder_group
O1 O 0.16337(11) 0.32424(11) 0.34513(4) 0.0261(2) Uani 1 1 d . . . . .
O2 O 0.94400(10) 0.63979(10) 0.26608(5) 0.0249(2) Uani 1 1 d . . . . .
O3 O 0.69866(11) 0.72230(10) 0.21961(4) 0.0234(2) Uani 1 1 d . . . . .
O4 O 0.72931(11) 0.44017(10) 0.15790(4) 0.0240(2) Uani 1 1 d . . . . .
O5 O 0.61784(12) 0.58887(11) 0.07554(5) 0.0287(2) Uani 1 1 d . . . . .
N1 N 0.78775(12) 0.64134(11) 0.26036(5) 0.0202(2) Uani 1 1 d . . . . .
N2 N 0.60875(13) 0.50914(12) 0.12657(5) 0.0213(2) Uani 1 1 d . . . . .
N3 N 0.84303(15) 0.38944(14) 0.54343(6) 0.0316(3) Uani 1 1 d . . . . .
N4 N -0.09116(14) 0.33124(15) 0.02810(6) 0.0313(3) Uani 1 1 d . . . . .
C1 C 0.27332(15) 0.37945(14) 0.31358(6) 0.0206(3) Uani 1 1 d . . . . .
C2 C 0.45101(15) 0.42111(14) 0.34059(6) 0.0200(3) Uani 1 1 d . . . . .
C3 C 0.52537(15) 0.39882(14) 0.40671(6) 0.0228(3) Uani 1 1 d . . . . .
H3 H 0.463688 0.353227 0.440972 0.027 Uiso 1 1 calc R U . . .
C4 C 0.69460(16) 0.44561(14) 0.42158(6) 0.0223(3) Uani 1 1 d . . . . .
C5 C 0.78031(15) 0.52198(14) 0.37240(6) 0.0214(3) Uani 1 1 d . . . . .
H5 H 0.893599 0.557762 0.383462 0.026 Uiso 1 1 calc R U . . .
C6 C 0.69828(15) 0.54521(13) 0.30704(6) 0.0193(3) Uani 1 1 d . . . . .
C7 C 0.53562(15) 0.48713(13) 0.28775(6) 0.0188(2) Uani 1 1 d . . . . .
C8 C 0.42214(15) 0.47061(13) 0.22202(6) 0.0187(2) Uani 1 1 d . . . . .
C9 C 0.44146(15) 0.48552(13) 0.15200(6) 0.0196(3) Uani 1 1 d . . . . .
C10 C 0.30734(15) 0.45934(14) 0.10186(6) 0.0217(3) Uani 1 1 d . . . . .
H10 H 0.322125 0.475786 0.054700 0.026 Uiso 1 1 calc R U . . .
C11 C 0.15093(15) 0.40881(14) 0.12109(6) 0.0217(3) Uani 1 1 d . . . . .
C12 C 0.12818(15) 0.38433(14) 0.19031(6) 0.0210(3) Uani 1 1 d . . . . .
H12 H 0.022938 0.347112 0.203740 0.025 Uiso 1 1 calc R U . . .
C13 C 0.26336(15) 0.41591(13) 0.23860(6) 0.0196(3) Uani 1 1 d . . . . .
C14 C 0.77998(16) 0.41611(15) 0.48935(7) 0.0250(3) Uani 1 1 d . . . . .
C15 C 0.01601(16) 0.36817(15) 0.06866(6) 0.0243(3) Uani 1 1 d . . . . .

loop_
_atom_site_aniso_label
_atom_site_aniso_U_11
_atom_site_aniso_U_22
_atom_site_aniso_U_33
_atom_site_aniso_U_23
_atom_site_aniso_U_13
_atom_site_aniso_U_12
O1 0.0235(4) 0.0302(5) 0.0247(4) 0.0023(4) 0.0032(3) -0.0057(4)
O2 0.0184(4) 0.0262(5) 0.0300(5) -0.0003(4) 0.0023(3) -0.0022(3)
O3 0.0252(4) 0.0197(4) 0.0246(4) 0.0032(3) -0.0013(3) -0.0008(3)
O4 0.0199(4) 0.0286(5) 0.0233(4) -0.0008(3) 0.0009(3) 0.0035(3)
O5 0.0303(5) 0.0335(5) 0.0228(5) 0.0063(4) 0.0046(4) -0.0030(4)
N1 0.0203(5) 0.0179(5) 0.0221(5) -0.0021(4) 0.0010(4) -0.0012(4)
N2 0.0221(5) 0.0226(5) 0.0193(5) -0.0008(4) 0.0019(4) -0.0008(4)
N3 0.0317(6) 0.0364(6) 0.0254(6) 0.0032(5) -0.0045(5) -0.0070(5)
N4 0.0254(6) 0.0417(7) 0.0261(6) -0.0076(5) -0.0005(5) 0.0001(5)
C1 0.0214(6) 0.0190(6) 0.0214(6) -0.0007(4) 0.0012(5) -0.0001(4)
C2 0.0199(6) 0.0186(6) 0.0213(6) -0.0011(4) 0.0009(5) 0.0000(4)
C3 0.0246(6) 0.0225(6) 0.0213(6) 0.0007(5) 0.0024(5) -0.0014(5)
C4 0.0242(6) 0.0221(6) 0.0199(6) -0.0013(5) -0.0018(5) 0.0005(5)
C5 0.0206(6) 0.0188(6) 0.0241(6) -0.0028(5) -0.0007(5) 0.0000(4)
C6 0.0204(6) 0.0162(5) 0.0213(6) -0.0010(4) 0.0026(4) 0.0006(4)
C7 0.0204(6) 0.0158(5) 0.0198(6) -0.0007(4) 0.0009(4) 0.0025(4)
C8 0.0197(6) 0.0146(5) 0.0214(6) -0.0001(4) 0.0004(4) 0.0014(4)
C9 0.0201(6) 0.0172(6) 0.0215(6) 0.0006(4) 0.0026(4) 0.0013(4)
C10 0.0246(6) 0.0207(6) 0.0196(6) -0.0003(4) 0.0012(5) 0.0032(5)
C11 0.0211(6) 0.0210(6) 0.0221(6) -0.0019(5) -0.0016(5) 0.0018(5)
C12 0.0190(6) 0.0196(6) 0.0243(6) -0.0014(5) 0.0013(5) 0.0002(4)
C13 0.0205(6) 0.0175(5) 0.0209(6) 0.0000(4) 0.0016(5) 0.0015(4)
C14 0.0241(6) 0.0263(6) 0.0242(7) 0.0002(5) 0.0005(5) -0.0042(5)
C15 0.0229(6) 0.0278(6) 0.0222(6) -0.0019(5) 0.0025(5) 0.0012(5)

loop_
_atom_type_symbol
_atom_type_description
_atom_type_scat_dispersion_real
_atom_type_scat_dispersion_imag
_atom_type_scat_source
C C 0.0181 0.0091 'International Tables Vol C Tables 4.2.6.8 and 6.1.1.4'
H H 0.0000 0.0000 'International Tables Vol C Tables 4.2.6.8 and 6.1.1.4'
N N 0.0311 0.0180 'International Tables Vol C Tables 4.2.6.8 and 6.1.1.4'
O O 0.0492 0.0322 'International Tables Vol C Tables 4.2.6.8 and 6.1.1.4'

loop_
_citation_id
_citation_doi
_citation_year
1 10.1039/D0CC01236J 2020

loop_
_geom_angle_atom_site_label_1
_geom_angle_atom_site_label_2
_geom_angle_atom_site_label_3
_geom_angle
_geom_angle_site_symmetry_1
_geom_angle_site_symmetry_3
_geom_angle_publ_flag
O2 N1 O3 124.85(10) . . ?
O2 N1 C6 118.48(10) . . ?
O3 N1 C6 116.62(9) . . ?
O4 N2 C9 116.03(10) . . ?
O5 N2 O4 125.17(10) . . ?
O5 N2 C9 118.74(10) . . ?
O1 C1 C2 127.58(11) . . ?
O1 C1 C13 127.67(11) . . ?
C2 C1 C13 104.72(10) . . ?
C3 C2 C1 126.62(11) . . ?
C3 C2 C7 123.80(11) . . ?
C7 C2 C1 109.58(10) . . ?
C2 C3 H3 121.2 . . ?
C2 C3 C4 117.69(11) . . ?
C4 C3 H3 121.2 . . ?
C3 C4 C14 119.25(11) . . ?
C5 C4 C3 120.73(11) . . ?
C5 C4 C14 120.01(11) . . ?
C4 C5 H5 120.4 . . ?
C6 C5 C4 119.25(11) . . ?
C6 C5 H5 120.4 . . ?
C5 C6 N1 116.42(10) . . ?
C5 C6 C7 122.02(11) . . ?
C7 C6 N1 121.48(11) . . ?
C2 C7 C8 107.70(10) . . ?
C6 C7 C2 115.98(11) . . ?
C6 C7 C8 136.28(11) . . ?
C9 C8 C7 135.83(11) . . ?
C9 C8 C13 116.15(11) . . ?
C13 C8 C7 107.83(10) . . ?
C8 C9 N2 122.06(10) . . ?
C10 C9 N2 115.59(10) . . ?
C10 C9 C8 121.86(11) . . ?
C9 C10 H10 120.2 . . ?
C9 C10 C11 119.64(11) . . ?
C11 C10 H10 120.2 . . ?
C10 C11 C12 120.53(11) . . ?
C10 C11 C15 119.66(11) . . ?
C12 C11 C15 119.58(11) . . ?
C11 C12 H12 121.0 . . ?
C13 C12 C11 117.92(11) . . ?
C13 C12 H12 121.0 . . ?
C8 C13 C1 109.50(10) . . ?
C12 C13 C1 126.32(11) . . ?
C12 C13 C8 123.74(11) . . ?
N3 C14 C4 177.64(14) . . ?
N4 C15 C11 177.74(15) . . ?

loop_
_geom_bond_atom_site_label_1
_geom_bond_atom_site_label_2
_geom_bond_distance
_geom_bond_site_symmetry_2
_geom_bond_publ_flag
O1 C1 1.2092(15) . ?
O2 N1 1.2257(13) . ?
O3 N1 1.2287(13) . ?
O4 N2 1.2335(13) . ?
O5 N2 1.2200(14) . ?
N1 C6 1.4647(15) . ?
N2 C9 1.4673(15) . ?
N3 C14 1.1461(18) . ?
N4 C15 1.1461(17) . ?
C1 C2 1.4921(16) . ?
C1 C13 1.4922(16) . ?
C2 C3 1.3789(17) . ?
C2 C7 1.4032(17) . ?
C3 H3 0.9500 . ?
C3 C4 1.3973(17) . ?
C4 C5 1.3933(18) . ?
C4 C14 1.4479(17) . ?
C5 H5 0.9500 . ?
C5 C6 1.3883(17) . ?
C6 C7 1.3946(17) . ?
C7 C8 1.4984(16) . ?
C8 C9 1.3961(17) . ?
C8 C13 1.4047(16) . ?
C9 C10 1.3881(17) . ?
C10 H10 0.9500 . ?
C10 C11 1.3933(17) . ?
C11 C12 1.3967(17) . ?
C11 C15 1.4463(17) . ?
C12 H12 0.9500 . ?
C12 C13 1.3801(17) . ?

loop_
_geom_hbond_atom_site_label_D
_geom_hbond_atom_site_label_H
_geom_hbond_atom_site_label_A
_geom_hbond_distance_DH
_geom_hbond_distance_HA
_geom_hbond_distance_DA
_geom_hbond_angle_DHA
_geom_hbond_site_symmetry_A
_geom_hbond_publ_flag
C5 H5 N3 0.95 2.45 3.3403(16) 156.9 3_766 yes

loop_
_geom_torsion_atom_site_label_1
_geom_torsion_atom_site_label_2
_geom_torsion_atom_site_label_3
_geom_torsion_atom_site_label_4
_geom_torsion
_geom_torsion_site_symmetry_1
_geom_torsion_site_symmetry_2
_geom_torsion_site_symmetry_3
_geom_torsion_site_symmetry_4
_geom_torsion_publ_flag
O1 C1 C2 C3 2.6(2) . . . . ?
O1 C1 C2 C7 -177.89(12) . . . . ?
O1 C1 C13 C8 -176.70(12) . . . . ?
O1 C1 C13 C12 -4.1(2) . . . . ?
O2 N1 C6 C5 31.39(15) . . . . ?
O2 N1 C6 C7 -151.82(11) . . . . ?
O3 N1 C6 C5 -146.12(11) . . . . ?
O3 N1 C6 C7 30.68(16) . . . . ?
O4 N2 C9 C8 36.55(16) . . . . ?
O4 N2 C9 C10 -135.55(11) . . . . ?
O5 N2 C9 C8 -146.18(11) . . . . ?
O5 N2 C9 C10 41.72(15) . . . . ?
N1 C6 C7 C2 -168.76(10) . . . . ?
N1 C6 C7 C8 13.7(2) . . . . ?
N2 C9 C10 C11 168.65(10) . . . . ?
C1 C2 C3 C4 179.73(11) . . . . ?
C1 C2 C7 C6 174.20(10) . . . . ?
C1 C2 C7 C8 -7.58(13) . . . . ?
C2 C1 C13 C8 1.40(13) . . . . ?
C2 C1 C13 C12 173.97(11) . . . . ?
C2 C3 C4 C5 4.46(18) . . . . ?
C2 C3 C4 C14 -176.52(11) . . . . ?
C2 C7 C8 C9 -166.01(13) . . . . ?
C2 C7 C8 C13 8.44(13) . . . . ?
C3 C2 C7 C6 -6.27(18) . . . . ?
C3 C2 C7 C8 171.95(11) . . . . ?
C3 C4 C5 C6 -2.92(18) . . . . ?
C4 C5 C6 N1 173.24(10) . . . . ?
C4 C5 C6 C7 -3.54(18) . . . . ?
C5 C6 C7 C2 7.85(17) . . . . ?
C5 C6 C7 C8 -169.70(12) . . . . ?
C6 C7 C8 C9 11.7(2) . . . . ?
C6 C7 C8 C13 -173.88(13) . . . . ?
C7 C2 C3 C4 0.28(19) . . . . ?
C7 C8 C9 N2 7.3(2) . . . . ?
C7 C8 C9 C10 178.96(12) . . . . ?
C7 C8 C13 C1 -5.91(13) . . . . ?
C7 C8 C13 C12 -178.71(11) . . . . ?
C8 C9 C10 C11 -3.47(18) . . . . ?
C9 C8 C13 C1 169.79(10) . . . . ?
C9 C8 C13 C12 -3.02(17) . . . . ?
C9 C10 C11 C12 -0.01(18) . . . . ?
C9 C10 C11 C15 -174.44(11) . . . . ?
C10 C11 C12 C13 1.79(18) . . . . ?
C11 C12 C13 C1 -171.79(11) . . . . ?
C11 C12 C13 C8 -0.22(18) . . . . ?
C13 C1 C2 C3 -175.51(12) . . . . ?
C13 C1 C2 C7 4.01(13) . . . . ?
C13 C8 C9 N2 -166.77(10) . . . . ?
C13 C8 C9 C10 4.84(17) . . . . ?
C14 C4 C5 C6 178.08(11) . . . . ?
C15 C11 C12 C13 176.22(11) . . . . ?
